data_7121565
loop_
_publ_author_name
'Li, Ming'
'Wang, Cui-Tian'
'Qiu, Yi-Feng'
'Zhu, Xin-Yu'
'Han, Ya-Ping'
'Xia, Yu'
'Li, Xue-Song'
'Liang, Yong-Min'

_publ_section_title
;
 Base promoted direct difunctionalization/cascade cyclization of
 1,6-enynes.
;
_journal_issue 42
_journal_name_full 'Chemical communications (Cambridge, England)'
_journal_page_first 5334
_journal_page_last 5337
_journal_paper_doi 10.1039/c8cc03280g
_journal_volume 54
_journal_year 2018
_chemical_formula_moiety 'C31 H33 F2 N O5 S'
_chemical_formula_sum 'C31 H33 F2 N O5 S'
_chemical_formula_weight 569.64
_space_group_crystal_system monoclinic
_space_group_IT_number 14
_space_group_name_Hall '-P 2yn'
_space_group_name_H-M_alt 'P 1 21/n 1'
_symmetry_space_group_name_Hall '-P 2yn'
_symmetry_space_group_name_H-M 'P 1 21/n 1'
_atom_sites_solution_hydrogens geom
_atom_sites_solution_primary direct
_atom_sites_solution_secondary difmap
_audit_creation_date 2018-03-22
_audit_creation_method
;
Olex2 1.2
(compiled 2017.03.28 svn.r3405 for OlexSys, GUI svn.r5337)
;
_audit_update_record
;
2018-03-22 deposited with the CCDC.
2018-04-27 downloaded from the CCDC.
;
_cell_angle_alpha 90.00
_cell_angle_beta 91.349(3)
_cell_angle_gamma 90.00
_cell_formula_units_Z 4
_cell_length_a 12.5836(4)
_cell_length_b 13.0599(5)
_cell_length_c 17.6689(7)
_cell_measurement_reflns_used 3586
_cell_measurement_temperature 292.9(2)
_cell_measurement_theta_max 69.4740
_cell_measurement_theta_min 4.2170
_cell_volume 2902.91(18)
_computing_cell_refinement
;
CrysAlisPro, Agilent Technologies,
Version 1.171.36.28 (release 01-02-2013 CrysAlis171 .NET)
(compiled Feb  1 2013,16:14:44)
;
_computing_data_collection
;
CrysAlisPro, Agilent Technologies,
Version 1.171.36.28 (release 01-02-2013 CrysAlis171 .NET)
(compiled Feb  1 2013,16:14:44)
;
_computing_data_reduction
;
CrysAlisPro, Agilent Technologies,
Version 1.171.36.28 (release 01-02-2013 CrysAlis171 .NET)
(compiled Feb  1 2013,16:14:44)
;
_computing_molecular_graphics 'Olex2 (Dolomanov et al., 2009)'
_computing_publication_material 'Olex2 (Dolomanov et al., 2009)'
_computing_structure_refinement 'ShelXL (Sheldrick, 2015)'
_computing_structure_solution 'ShelXS (Sheldrick, 2008)'
_diffrn_ambient_temperature 292.9(2)
_diffrn_detector_area_resol_mean 16.0733
_diffrn_measured_fraction_theta_full 0.972
_diffrn_measured_fraction_theta_max 0.972
_diffrn_measurement_details
;
#__ type_ start__ end____ width___ exp.time_
  1 omega  -77.00  -28.00   1.0000    1.0000
omega____ theta____ kappa____ phi______ frames
    -       -8.5000  -57.0000 -180.0000 49

#__ type_ start__ end____ width___ exp.time_
  2 omega  -12.00   13.00   1.0000    1.0000
omega____ theta____ kappa____ phi______ frames
    -       -8.5000  -57.0000 -180.0000 25

#__ type_ start__ end____ width___ exp.time_
  3 omega  -81.00  -35.00   1.0000    1.0000
omega____ theta____ kappa____ phi______ frames
    -       -8.5000  178.0000  120.0000 46

#__ type_ start__ end____ width___ exp.time_
  4 omega  -70.00  -35.00   1.0000    1.0000
omega____ theta____ kappa____ phi______ frames
    -       -8.5000  178.0000 -150.0000 35

#__ type_ start__ end____ width___ exp.time_
  5 omega  -15.00   69.00   1.0000    1.0000
omega____ theta____ kappa____ phi______ frames
    -       54.0000  -57.0000    0.0000 84

#__ type_ start__ end____ width___ exp.time_
  6 omega   33.00   64.00   1.0000    1.0000
omega____ theta____ kappa____ phi______ frames
    -       54.0000   57.0000  150.0000 31

#__ type_ start__ end____ width___ exp.time_
  7 omega   72.00  114.00   1.0000    1.0000
omega____ theta____ kappa____ phi______ frames
    -       54.0000   57.0000  120.0000 42

#__ type_ start__ end____ width___ exp.time_
  8 omega   40.00   67.00   1.0000    1.0000
omega____ theta____ kappa____ phi______ frames
    -       54.0000   57.0000  120.0000 27

#__ type_ start__ end____ width___ exp.time_
  9 omega   97.00  123.00   1.0000    1.0000
omega____ theta____ kappa____ phi______ frames
    -       54.0000   57.0000  150.0000 26

#__ type_ start__ end____ width___ exp.time_
 10 omega   72.00   99.00   1.0000    3.0000
omega____ theta____ kappa____ phi______ frames
    -      108.0000  -50.0000  -90.0000 27

#__ type_ start__ end____ width___ exp.time_
 11 omega   37.00   77.00   1.0000    3.0000
omega____ theta____ kappa____ phi______ frames
    -      108.0000  -38.0000  120.0000 40

#__ type_ start__ end____ width___ exp.time_
 12 omega   59.00  130.00   1.0000    3.0000
omega____ theta____ kappa____ phi______ frames
    -      108.0000  -63.0000 -150.0000 71

#__ type_ start__ end____ width___ exp.time_
 13 omega   44.00   88.00   1.0000    3.0000
omega____ theta____ kappa____ phi______ frames
    -      108.0000  -25.0000 -150.0000 44

#__ type_ start__ end____ width___ exp.time_
 14 omega   85.00  178.00   1.0000    3.0000
omega____ theta____ kappa____ phi______ frames
    -      108.0000   50.0000   30.0000 93

#__ type_ start__ end____ width___ exp.time_
 15 omega   93.00  161.00   1.0000    3.0000
omega____ theta____ kappa____ phi______ frames
    -      108.0000   25.0000 -180.0000 68

#__ type_ start__ end____ width___ exp.time_
 16 omega   75.00  120.00   1.0000    3.0000
omega____ theta____ kappa____ phi______ frames
    -      108.0000  -77.0000   60.0000 45

#__ type_ start__ end____ width___ exp.time_
 17 omega   39.00   65.00   1.0000    3.0000
omega____ theta____ kappa____ phi______ frames
    -      108.0000  -77.0000   60.0000 26

#__ type_ start__ end____ width___ exp.time_
 18 omega   59.00   84.00   1.0000    3.0000
omega____ theta____ kappa____ phi______ frames
    -      108.0000  -25.0000  120.0000 25

#__ type_ start__ end____ width___ exp.time_
 19 omega   46.00  113.00   1.0000    3.0000
omega____ theta____ kappa____ phi______ frames
    -      108.0000 -111.0000 -120.0000 67

#__ type_ start__ end____ width___ exp.time_
 20 omega   52.00   90.00   1.0000    3.0000
omega____ theta____ kappa____ phi______ frames
    -      108.0000  -25.0000    0.0000 38
;
_diffrn_measurement_device_type 'SuperNova, Dual, Cu at zero, Eos'
_diffrn_measurement_method '\w scans'
_diffrn_orient_matrix_UB_11 0.0944899000
_diffrn_orient_matrix_UB_12 -0.0514492000
_diffrn_orient_matrix_UB_13 -0.0388984000
_diffrn_orient_matrix_UB_21 -0.0469113000
_diffrn_orient_matrix_UB_22 0.0309376000
_diffrn_orient_matrix_UB_23 -0.0779170000
_diffrn_orient_matrix_UB_31 0.0623041000
_diffrn_orient_matrix_UB_32 0.1015035000
_diffrn_orient_matrix_UB_33 0.0044098000
_diffrn_radiation_monochromator mirror
_diffrn_radiation_type CuK\a
_diffrn_radiation_wavelength 1.54184
_diffrn_reflns_av_R_equivalents 0.0269
_diffrn_reflns_av_unetI/netI 0.0365
_diffrn_reflns_limit_h_max 14
_diffrn_reflns_limit_h_min -14
_diffrn_reflns_limit_k_max 15
_diffrn_reflns_limit_k_min -13
_diffrn_reflns_limit_l_max 21
_diffrn_reflns_limit_l_min -20
_diffrn_reflns_number 10174
_diffrn_reflns_theta_full 66.59
_diffrn_reflns_theta_max 66.59
_diffrn_reflns_theta_min 4.21
_diffrn_source 'SuperNova (Cu) X-ray Source'
_exptl_absorpt_coefficient_mu 1.442
_exptl_absorpt_correction_T_max 1.00000
_exptl_absorpt_correction_T_min 0.92155
_exptl_absorpt_correction_type multi-scan
_exptl_absorpt_process_details
;
CrysAlisPro, Agilent Technologies,
Version 1.171.36.28 (release 01-02-2013 CrysAlis171 .NET)
(compiled Feb  1 2013,16:14:44)
Empirical absorption correction using spherical harmonics,
 implemented in SCALE3 ABSPACK scaling algorithm.
;
_exptl_crystal_colour 'clear light colourless'
_exptl_crystal_colour_lustre clear
_exptl_crystal_colour_modifier light
_exptl_crystal_colour_primary colourless
_exptl_crystal_density_diffrn 1.303
_exptl_crystal_density_method 'not measured'
_exptl_crystal_description block
_exptl_crystal_F_000 1200
_exptl_crystal_size_max 0.15
_exptl_crystal_size_mid 0.13
_exptl_crystal_size_min 0.12
_refine_diff_density_max 0.383
_refine_diff_density_min -0.290
_refine_diff_density_rms 0.041
_refine_ls_extinction_method none
_refine_ls_goodness_of_fit_ref 1.039
_refine_ls_hydrogen_treatment constr
_refine_ls_matrix_type full
_refine_ls_number_parameters 365
_refine_ls_number_reflns 4980
_refine_ls_number_restraints 0
_refine_ls_restrained_S_all 1.039
_refine_ls_R_factor_all 0.0576
_refine_ls_R_factor_gt 0.0473
_refine_ls_shift/su_max 0.001
_refine_ls_shift/su_mean 0.000
_refine_ls_structure_factor_coef Fsqd
_refine_ls_weighting_details 'calc w=1/[\s^2^(Fo^2^)+(0.0666P)^2^+0.6146P] where P=(Fo^2^+2Fc^2^)/3'
_refine_ls_weighting_scheme calc
_refine_ls_wR_factor_gt 0.1278
_refine_ls_wR_factor_ref 0.1391
_reflns_number_gt 4041
_reflns_number_total 4980
_reflns_threshold_expression >2sigma(I)
_cod_data_source_file c8cc03280g2.cif
_cod_data_source_block liming_0321
_cod_depositor_comments 'Adding full bibliography for 7121564--7121565.cif.'
_cod_original_cell_volume 2902.91(19)
_cod_database_code 7121565
_reflns_odcompleteness_completeness 96.71
_reflns_odcompleteness_iscentric 1
_reflns_odcompleteness_theta 66.97
_olex2_refinement_description
;
1. Fixed Uiso
 At 1.2 times of:
  All C(H) groups, All C(H,H) groups
 At 1.5 times of:
  All C(H,H,H) groups
2.a Secondary CH2 refined with riding coordinates:
 C9(H9A,H9B), C10(H10A,H10B), C20(H20A,H20B), C23(H23A,H23B)
2.b Aromatic/amide H refined with riding coordinates:
 C2(H2), C3(H3), C4(H4), C5(H5), C6(H6), C14(H14), C15(H15), C17(H17),
 C18(H18), C26(H26), C27(H27), C29(H29), C30(H30)
2.c Idealised Me refined as rotating group:
 C12(H12A,H12B,H12C), C19(H19A,H19B,H19C), C24(H24A,H24B,H24C), C31(H31A,H31B,
 H31C)
;
_olex2_submission_special_instructions 'No special instructions were received'

loop_
_space_group_symop_id
_space_group_symop_operation_xyz
1 'x, y, z'
2 '-x+1/2, y+1/2, -z+1/2'
3 '-x, -y, -z'
4 'x-1/2, -y-1/2, z-1/2'

loop_
_atom_site_label
_atom_site_type_symbol
_atom_site_fract_x
_atom_site_fract_y
_atom_site_fract_z
_atom_site_U_iso_or_equiv
_atom_site_adp_type
_atom_site_occupancy
_atom_site_calc_flag
_atom_site_refinement_flags_posn
S1 S 0.68942(4) 0.64233(4) 0.12203(3) 0.05122(17) Uani 1 d .
F1 F 0.56099(12) 0.40014(12) 0.24882(8) 0.0624(4) Uani 1 d .
F2 F 0.50545(16) 0.26196(12) 0.19152(11) 0.0824(5) Uani 1 d .
O1 O 0.55686(17) 0.7401(2) 0.56975(12) 0.0858(7) Uani 1 d .
O2 O 0.59190(17) 0.35771(17) 0.05614(11) 0.0726(5) Uani 1 d .
O3 O 0.70844(14) 0.37132(14) 0.15329(10) 0.0606(4) Uani 1 d .
O4 O 0.70376(16) 0.59481(14) 0.05024(11) 0.0700(6) Uani 1 d .
O5 O 0.76623(14) 0.62871(15) 0.18208(12) 0.0670(5) Uani 1 d .
N1 N 0.57790(14) 0.59710(14) 0.15359(10) 0.0471(4) Uani 1 d .
C1 C 0.27537(16) 0.52393(17) 0.30610(12) 0.0456(5) Uani 1 d .
C2 C 0.17947(18) 0.5740(2) 0.29404(14) 0.0556(6) Uani 1 d .
H2 H 0.1793 0.6425 0.2796 0.067 Uiso 1 calc R
C3 C 0.08380(19) 0.5237(2) 0.30324(16) 0.0665(7) Uani 1 d .
H3 H 0.0201 0.5582 0.2943 0.080 Uiso 1 calc R
C4 C 0.0827(2) 0.4240(3) 0.3252(2) 0.0781(9) Uani 1 d .
H4 H 0.0183 0.3901 0.3309 0.094 Uiso 1 calc R
C5 C 0.1776(3) 0.3730(2) 0.3391(2) 0.0802(9) Uani 1 d .
H5 H 0.1771 0.3049 0.3545 0.096 Uiso 1 calc R
C6 C 0.2737(2) 0.4236(2) 0.33026(17) 0.0635(6) Uani 1 d .
H6 H 0.3373 0.3895 0.3407 0.076 Uiso 1 calc R
C7 C 0.37989(16) 0.57723(16) 0.29769(12) 0.0435(4) Uani 1 d .
C8 C 0.43446(16) 0.57870(16) 0.23388(12) 0.0438(4) Uani 1 d .
C9 C 0.54146(17) 0.63118(18) 0.22784(12) 0.0484(5) Uani 1 d .
H9A H 0.5341 0.7051 0.2296 0.058 Uiso 1 calc R
H9B H 0.5901 0.6094 0.2681 0.058 Uiso 1 calc R
C10 C 0.48450(19) 0.58487(18) 0.10456(12) 0.0510(5) Uani 1 d .
H10A H 0.5000 0.5431 0.0608 0.061 Uiso 1 calc R
H10B H 0.4572 0.6506 0.0876 0.061 Uiso 1 calc R
C11 C 0.40593(18) 0.53094(18) 0.15639(13) 0.0487(5) Uani 1 d .
C12 C 0.2923(2) 0.5518(2) 0.12629(15) 0.0625(6) Uani 1 d .
H12A H 0.2430 0.5112 0.1541 0.094 Uiso 1 calc GR
H12B H 0.2872 0.5340 0.0736 0.094 Uiso 1 calc GR
H12C H 0.2759 0.6230 0.1324 0.094 Uiso 1 calc GR
C13 C 0.42439(17) 0.62315(18) 0.36968(12) 0.0467(5) Uani 1 d .
C14 C 0.37567(19) 0.7037(2) 0.40497(15) 0.0610(6) Uani 1 d .
H14 H 0.3138 0.7311 0.3834 0.073 Uiso 1 calc R
C15 C 0.4169(2) 0.7457(2) 0.47274(16) 0.0662(7) Uani 1 d .
H15 H 0.3835 0.8009 0.4955 0.079 Uiso 1 calc R
C16 C 0.5072(2) 0.7037(2) 0.50476(14) 0.0610(6) Uani 1 d .
C17 C 0.5555(2) 0.6215(2) 0.47182(14) 0.0607(6) Uani 1 d .
H17 H 0.6160 0.5930 0.4946 0.073 Uiso 1 calc R
C18 C 0.51532(19) 0.5807(2) 0.40538(14) 0.0543(5) Uani 1 d .
H18 H 0.5485 0.5245 0.3838 0.065 Uiso 1 calc R
C19 C 0.5095(3) 0.8223(4) 0.6078(2) 0.1208(18) Uani 1 d .
H19A H 0.4951 0.8769 0.5727 0.181 Uiso 1 calc GR
H19B H 0.5568 0.8461 0.6474 0.181 Uiso 1 calc GR
H19C H 0.4441 0.7998 0.6293 0.181 Uiso 1 calc GR
C20 C 0.41936(19) 0.41327(19) 0.15697(15) 0.0557(6) Uani 1 d .
H20A H 0.3656 0.3857 0.1898 0.067 Uiso 1 calc R
H20B H 0.4024 0.3891 0.1062 0.067 Uiso 1 calc R
C21 C 0.5244(2) 0.36534(18) 0.18090(14) 0.0542(6) Uani 1 d .
C22 C 0.6125(2) 0.36633(17) 0.12193(14) 0.0534(5) Uani 1 d .
C23 C 0.7971(2) 0.3684(2) 0.10060(18) 0.0704(7) Uani 1 d .
H23A H 0.7852 0.4174 0.0600 0.084 Uiso 1 calc R
H23B H 0.8032 0.3007 0.0786 0.084 Uiso 1 calc R
C24 C 0.8950(3) 0.3944(3) 0.1443(2) 0.0899(10) Uani 1 d .
H24A H 0.9530 0.4019 0.1104 0.135 Uiso 1 calc GR
H24B H 0.9110 0.3408 0.1800 0.135 Uiso 1 calc GR
H24C H 0.8847 0.4575 0.1711 0.135 Uiso 1 calc GR
C25 C 0.67706(17) 0.77540(17) 0.10673(13) 0.0469(5) Uani 1 d .
C26 C 0.71271(19) 0.8423(2) 0.16205(15) 0.0562(6) Uani 1 d .
H26 H 0.7413 0.8175 0.2075 0.067 Uiso 1 calc R
C27 C 0.7055(2) 0.9469(2) 0.14939(17) 0.0659(7) Uani 1 d .
H27 H 0.7288 0.9921 0.1869 0.079 Uiso 1 calc R
C28 C 0.6643(2) 0.9852(2) 0.08169(17) 0.0626(7) Uani 1 d .
C29 C 0.6308(2) 0.9163(2) 0.02660(17) 0.0662(7) Uani 1 d .
H29 H 0.6045 0.9409 -0.0195 0.079 Uiso 1 calc R
C30 C 0.6355(2) 0.8115(2) 0.03856(14) 0.0600(6) Uani 1 d .
H30 H 0.6112 0.7662 0.0014 0.072 Uiso 1 calc R
C31 C 0.6551(3) 1.0993(2) 0.0692(3) 0.0945(12) Uani 1 d .
H31A H 0.6595 1.1140 0.0161 0.142 Uiso 1 calc GR
H31B H 0.7118 1.1336 0.0962 0.142 Uiso 1 calc GR
H31C H 0.5880 1.1229 0.0873 0.142 Uiso 1 calc GR

loop_
_atom_site_aniso_label
_atom_site_aniso_U_11
_atom_site_aniso_U_22
_atom_site_aniso_U_33
_atom_site_aniso_U_23
_atom_site_aniso_U_13
_atom_site_aniso_U_12
S1 0.0458(3) 0.0470(3) 0.0618(3) 0.0028(2) 0.0198(2) 0.0052(2)
F1 0.0674(9) 0.0690(9) 0.0511(8) 0.0007(6) 0.0072(6) 0.0102(7)
F2 0.0951(12) 0.0440(8) 0.1092(14) 0.0059(8) 0.0262(10) -0.0017(8)
O1 0.0680(12) 0.124(2) 0.0647(12) -0.0297(12) -0.0039(9) -0.0003(12)
O2 0.0782(13) 0.0869(14) 0.0528(11) -0.0096(9) 0.0028(9) 0.0169(10)
O3 0.0574(10) 0.0678(11) 0.0569(10) 0.0012(8) 0.0088(8) 0.0098(8)
O4 0.0838(13) 0.0538(10) 0.0744(12) -0.0083(8) 0.0419(10) 0.0055(9)
O5 0.0430(9) 0.0710(12) 0.0874(13) 0.0177(10) 0.0080(8) 0.0025(8)
N1 0.0461(10) 0.0498(10) 0.0461(10) -0.0002(7) 0.0135(7) -0.0018(8)
C1 0.0393(11) 0.0505(12) 0.0474(11) -0.0043(9) 0.0079(8) -0.0029(9)
C2 0.0442(12) 0.0590(14) 0.0641(14) -0.0025(11) 0.0085(10) 0.0012(10)
C3 0.0359(12) 0.0823(19) 0.0818(18) -0.0090(14) 0.0090(11) -0.0004(12)
C4 0.0500(15) 0.082(2) 0.103(2) -0.0092(17) 0.0226(14) -0.0219(14)
C5 0.0700(18) 0.0542(15) 0.118(3) 0.0090(15) 0.0248(17) -0.0135(14)
C6 0.0507(13) 0.0583(15) 0.0820(18) 0.0072(12) 0.0116(12) 0.0017(11)
C7 0.0370(10) 0.0447(11) 0.0491(11) -0.0023(8) 0.0076(8) 0.0020(8)
C8 0.0396(10) 0.0417(10) 0.0502(11) -0.0030(8) 0.0050(8) 0.0009(8)
C9 0.0437(11) 0.0569(13) 0.0450(11) -0.0043(9) 0.0095(8) -0.0051(10)
C10 0.0562(13) 0.0521(12) 0.0450(11) -0.0042(9) 0.0065(9) 0.0061(10)
C11 0.0463(11) 0.0529(12) 0.0471(11) -0.0079(9) 0.0049(9) 0.0008(10)
C12 0.0535(14) 0.0770(17) 0.0568(14) -0.0112(12) -0.0010(10) 0.0034(12)
C13 0.0373(10) 0.0554(12) 0.0478(11) -0.0016(9) 0.0122(8) -0.0053(9)
C14 0.0423(12) 0.0781(17) 0.0627(15) -0.0162(12) 0.0032(10) 0.0067(11)
C15 0.0528(14) 0.0795(18) 0.0670(16) -0.0234(13) 0.0134(11) 0.0042(13)
C16 0.0471(12) 0.0855(18) 0.0509(13) -0.0081(12) 0.0090(10) -0.0099(12)
C17 0.0476(12) 0.0804(18) 0.0542(14) 0.0056(12) 0.0010(10) 0.0035(12)
C18 0.0504(12) 0.0591(14) 0.0538(13) -0.0004(10) 0.0065(10) 0.0037(10)
C19 0.078(2) 0.182(5) 0.102(3) -0.086(3) -0.0054(19) 0.013(3)
C20 0.0524(13) 0.0531(13) 0.0620(14) -0.0118(10) 0.0076(10) -0.0081(10)
C21 0.0640(14) 0.0442(12) 0.0547(13) -0.0026(9) 0.0072(11) -0.0012(10)
C22 0.0613(14) 0.0438(12) 0.0553(14) -0.0008(9) 0.0063(10) 0.0100(10)
C23 0.0659(17) 0.0680(17) 0.0782(18) -0.0030(13) 0.0227(14) 0.0124(13)
C24 0.0596(17) 0.108(3) 0.102(3) 0.009(2) 0.0131(16) 0.0171(18)
C25 0.0416(11) 0.0463(11) 0.0535(12) -0.0022(9) 0.0154(9) 0.0013(9)
C26 0.0445(12) 0.0610(14) 0.0631(14) 0.0003(11) 0.0033(10) -0.0026(10)
C27 0.0518(14) 0.0612(15) 0.0848(19) -0.0175(13) 0.0075(12) -0.0120(12)
C28 0.0496(13) 0.0492(13) 0.0899(19) 0.0003(12) 0.0198(12) -0.0017(11)
C29 0.0740(17) 0.0591(15) 0.0660(16) 0.0111(12) 0.0104(12) 0.0071(13)
C30 0.0719(16) 0.0566(14) 0.0520(13) -0.0044(10) 0.0103(11) 0.0017(12)
C31 0.082(2) 0.0504(16) 0.152(4) 0.0085(18) 0.031(2) 0.0014(15)

loop_
_atom_type_symbol
_atom_type_description
_atom_type_scat_dispersion_real
_atom_type_scat_dispersion_imag
_atom_type_scat_source
C C 0.0181 0.0091 'International Tables Vol C Tables 4.2.6.8 and 6.1.1.4'
H H 0.0000 0.0000 'International Tables Vol C Tables 4.2.6.8 and 6.1.1.4'
F F 0.0727 0.0534 'International Tables Vol C Tables 4.2.6.8 and 6.1.1.4'
N N 0.0311 0.0180 'International Tables Vol C Tables 4.2.6.8 and 6.1.1.4'
O O 0.0492 0.0322 'International Tables Vol C Tables 4.2.6.8 and 6.1.1.4'
S S 0.3331 0.5567 'International Tables Vol C Tables 4.2.6.8 and 6.1.1.4'

loop_
_geom_angle_atom_site_label_1
_geom_angle_atom_site_label_2
_geom_angle_atom_site_label_3
_geom_angle
O4 S1 O5 120.54(13)
O4 S1 N1 105.89(11)
O4 S1 C25 107.72(11)
O5 S1 N1 105.85(10)
O5 S1 C25 106.97(12)
N1 S1 C25 109.58(10)
C16 O1 C19 118.2(3)
C22 O3 C23 115.7(2)
C9 N1 S1 118.96(15)
C10 N1 S1 121.74(15)
C10 N1 C9 107.51(17)
C2 C1 C7 121.9(2)
C6 C1 C2 118.5(2)
C6 C1 C7 119.5(2)
C1 C2 H2 119.5
C1 C2 C3 121.0(2)
C3 C2 H2 119.5
C2 C3 H3 119.9
C4 C3 C2 120.2(3)
C4 C3 H3 119.9
C3 C4 H4 120.1
C3 C4 C5 119.8(2)
C5 C4 H4 120.1
C4 C5 H5 120.0
C4 C5 C6 120.1(3)
C6 C5 H5 120.0
C1 C6 C5 120.4(3)
C1 C6 H6 119.8
C5 C6 H6 119.8
C1 C7 C13 114.32(17)
C8 C7 C1 124.1(2)
C8 C7 C13 121.39(19)
C7 C8 C9 122.8(2)
C7 C8 C11 129.2(2)
C9 C8 C11 108.02(17)
N1 C9 C8 102.83(17)
N1 C9 H9A 111.2
N1 C9 H9B 111.2
C8 C9 H9A 111.2
C8 C9 H9B 111.2
H9A C9 H9B 109.1
N1 C10 H10A 111.2
N1 C10 H10B 111.2
N1 C10 C11 102.60(18)
H10A C10 H10B 109.2
C11 C10 H10A 111.2
C11 C10 H10B 111.2
C8 C11 C12 115.56(18)
C8 C11 C20 111.94(19)
C10 C11 C8 101.82(18)
C10 C11 C12 108.6(2)
C10 C11 C20 112.84(18)
C12 C11 C20 106.2(2)
C11 C12 H12A 109.5
C11 C12 H12B 109.5
C11 C12 H12C 109.5
H12A C12 H12B 109.5
H12A C12 H12C 109.5
H12B C12 H12C 109.5
C14 C13 C7 121.9(2)
C14 C13 C18 117.7(2)
C18 C13 C7 120.3(2)
C13 C14 H14 119.1
C13 C14 C15 121.7(2)
C15 C14 H14 119.1
C14 C15 H15 120.6
C16 C15 C14 118.7(2)
C16 C15 H15 120.6
C15 C16 O1 124.0(3)
C17 C16 O1 115.3(3)
C17 C16 C15 120.6(3)
C16 C17 H17 119.7
C16 C17 C18 120.6(2)
C18 C17 H17 119.7
C13 C18 H18 119.7
C17 C18 C13 120.6(2)
C17 C18 H18 119.7
O1 C19 H19A 109.5
O1 C19 H19B 109.5
O1 C19 H19C 109.5
H19A C19 H19B 109.5
H19A C19 H19C 109.5
H19B C19 H19C 109.5
C11 C20 H20A 107.2
C11 C20 H20B 107.2
H20A C20 H20B 106.8
C21 C20 C11 120.5(2)
C21 C20 H20A 107.2
C21 C20 H20B 107.2
F1 C21 F2 105.3(2)
F1 C21 C20 112.7(2)
F1 C21 C22 111.2(2)
F2 C21 C20 106.8(2)
F2 C21 C22 103.24(19)
C20 C21 C22 116.5(2)
O2 C22 O3 126.2(2)
O2 C22 C21 121.1(2)
O3 C22 C21 112.5(2)
O3 C23 H23A 110.2
O3 C23 H23B 110.2
O3 C23 C24 107.4(3)
H23A C23 H23B 108.5
C24 C23 H23A 110.2
C24 C23 H23B 110.2
C23 C24 H24A 109.5
C23 C24 H24B 109.5
C23 C24 H24C 109.5
H24A C24 H24B 109.5
H24A C24 H24C 109.5
H24B C24 H24C 109.5
C26 C25 S1 119.31(19)
C26 C25 C30 120.7(2)
C30 C25 S1 119.90(18)
C25 C26 H26 120.3
C25 C26 C27 119.4(3)
C27 C26 H26 120.3
C26 C27 H27 119.4
C28 C27 C26 121.1(3)
C28 C27 H27 119.4
C27 C28 C31 120.6(3)
C29 C28 C27 118.3(2)
C29 C28 C31 121.1(3)
C28 C29 H29 119.2
C28 C29 C30 121.6(3)
C30 C29 H29 119.2
C25 C30 C29 118.9(3)
C25 C30 H30 120.6
C29 C30 H30 120.6
C28 C31 H31A 109.5
C28 C31 H31B 109.5
C28 C31 H31C 109.5
H31A C31 H31B 109.5
H31A C31 H31C 109.5
H31B C31 H31C 109.5

loop_
_geom_bond_atom_site_label_1
_geom_bond_atom_site_label_2
_geom_bond_distance
S1 O4 1.4275(19)
S1 O5 1.429(2)
S1 N1 1.6328(17)
S1 C25 1.765(2)
F1 C21 1.354(3)
F2 C21 1.384(3)
O1 C16 1.379(3)
O1 C19 1.406(4)
O2 C22 1.190(3)
O3 C22 1.318(3)
O3 C23 1.470(3)
N1 C9 1.469(3)
N1 C10 1.452(3)
C1 C2 1.385(3)
C1 C6 1.379(3)
C1 C7 1.499(3)
C2 H2 0.9300
C2 C3 1.385(3)
C3 H3 0.9300
C3 C4 1.359(4)
C4 H4 0.9300
C4 C5 1.385(5)
C5 H5 0.9300
C5 C6 1.390(4)
C6 H6 0.9300
C7 C8 1.334(3)
C7 C13 1.502(3)
C8 C9 1.517(3)
C8 C11 1.539(3)
C9 H9A 0.9700
C9 H9B 0.9700
C10 H10A 0.9700
C10 H10B 0.9700
C10 C11 1.535(3)
C11 C12 1.538(3)
C11 C20 1.546(3)
C12 H12A 0.9600
C12 H12B 0.9600
C12 H12C 0.9600
C13 C14 1.375(3)
C13 C18 1.407(3)
C14 H14 0.9300
C14 C15 1.405(4)
C15 H15 0.9300
C15 C16 1.373(4)
C16 C17 1.370(4)
C17 H17 0.9300
C17 C18 1.375(4)
C18 H18 0.9300
C19 H19A 0.9600
C19 H19B 0.9600
C19 H19C 0.9600
C20 H20A 0.9700
C20 H20B 0.9700
C20 C21 1.514(4)
C21 C22 1.539(3)
C23 H23A 0.9700
C23 H23B 0.9700
C23 C24 1.479(5)
C24 H24A 0.9600
C24 H24B 0.9600
C24 H24C 0.9600
C25 C26 1.378(4)
C25 C30 1.384(4)
C26 H26 0.9300
C26 C27 1.386(4)
C27 H27 0.9300
C27 C28 1.386(4)
C28 C29 1.384(4)
C28 C31 1.511(4)
C29 H29 0.9300
C29 C30 1.387(4)
C30 H30 0.9300
C31 H31A 0.9600
C31 H31B 0.9600
C31 H31C 0.9600

loop_
_geom_torsion_atom_site_label_1
_geom_torsion_atom_site_label_2
_geom_torsion_atom_site_label_3
_geom_torsion_atom_site_label_4
_geom_torsion
S1 N1 C9 C8 176.40(15)
S1 N1 C10 C11 174.43(15)
S1 C25 C26 C27 178.38(18)
S1 C25 C30 C29 -177.3(2)
F1 C21 C22 O2 -165.3(2)
F1 C21 C22 O3 18.4(3)
F2 C21 C22 O2 82.2(3)
F2 C21 C22 O3 -94.0(2)
O1 C16 C17 C18 -177.8(2)
O4 S1 N1 C9 179.35(18)
O4 S1 N1 C10 -42.3(2)
O4 S1 C25 C26 -148.87(18)
O4 S1 C25 C30 28.7(2)
O5 S1 N1 C9 50.3(2)
O5 S1 N1 C10 -171.40(18)
O5 S1 C25 C26 -17.9(2)
O5 S1 C25 C30 159.67(19)
N1 S1 C25 C26 96.37(19)
N1 S1 C25 C30 -86.0(2)
N1 C10 C11 C8 34.4(2)
N1 C10 C11 C12 156.77(19)
N1 C10 C11 C20 -85.8(2)
C1 C2 C3 C4 0.7(4)
C1 C7 C8 C9 -178.4(2)
C1 C7 C8 C11 1.1(4)
C1 C7 C13 C14 -66.5(3)
C1 C7 C13 C18 110.1(2)
C2 C1 C6 C5 2.6(4)
C2 C1 C7 C8 -92.5(3)
C2 C1 C7 C13 92.2(3)
C2 C3 C4 C5 0.6(5)
C3 C4 C5 C6 -0.4(5)
C4 C5 C6 C1 -1.3(5)
C6 C1 C2 C3 -2.4(4)
C6 C1 C7 C8 90.9(3)
C6 C1 C7 C13 -84.4(3)
C7 C1 C2 C3 -179.0(2)
C7 C1 C6 C5 179.4(3)
C7 C8 C9 N1 170.3(2)
C7 C8 C11 C10 165.2(2)
C7 C8 C11 C12 47.7(3)
C7 C8 C11 C20 -74.0(3)
C7 C13 C14 C15 179.3(2)
C7 C13 C18 C17 -179.1(2)
C8 C7 C13 C14 118.1(3)
C8 C7 C13 C18 -65.3(3)
C8 C11 C20 C21 -55.4(3)
C9 N1 C10 C11 -43.2(2)
C9 C8 C11 C10 -15.2(2)
C9 C8 C11 C12 -132.7(2)
C9 C8 C11 C20 105.6(2)
C10 N1 C9 C8 32.8(2)
C10 C11 C20 C21 58.8(3)
C11 C8 C9 N1 -9.4(2)
C11 C20 C21 F1 52.1(3)
C11 C20 C21 F2 167.2(2)
C11 C20 C21 C22 -78.1(3)
C12 C11 C20 C21 177.7(2)
C13 C7 C8 C9 -3.4(3)
C13 C7 C8 C11 176.1(2)
C13 C14 C15 C16 -1.0(4)
C14 C13 C18 C17 -2.3(4)
C14 C15 C16 O1 177.9(3)
C14 C15 C16 C17 -0.9(4)
C15 C16 C17 C18 1.1(4)
C16 C17 C18 C13 0.5(4)
C18 C13 C14 C15 2.6(4)
C19 O1 C16 C15 3.2(5)
C19 O1 C16 C17 -177.9(3)
C20 C21 C22 O2 -34.4(3)
C20 C21 C22 O3 149.4(2)
C22 O3 C23 C24 169.4(2)
C23 O3 C22 O2 1.6(4)
C23 O3 C22 C21 177.6(2)
C25 S1 N1 C9 -64.7(2)
C25 S1 N1 C10 73.6(2)
C25 C26 C27 C28 -0.8(4)
C26 C25 C30 C29 0.3(4)
C26 C27 C28 C29 -0.3(4)
C26 C27 C28 C31 178.8(3)
C27 C28 C29 C30 1.5(4)
C28 C29 C30 C25 -1.5(4)
C30 C25 C26 C27 0.8(3)
C31 C28 C29 C30 -177.7(3)
